data_1558573
loop_
_publ_author_name
'Jakobsson, Eva'
'Lonnberg, Cecilia'
'Eriksson, Lars'

_publ_section_title
;
 Synthesis and Crystallography of Two Hexachloronaphthalenes. Part II.
 1,2,4,5,6,8-Hexachloronaphthalene and 1,2,4,5,7,8-Hexachloronaphthalene
;
_journal_name_full 'Acta Chemica Scandinavica'
_journal_page_first 891
_journal_page_last 898
_journal_paper_doi 10.3891/acta.chem.scand.48-0891
_journal_volume 48
_journal_year 1994
_chemical_formula_sum 'C10 H2 Cl6'
_chemical_formula_weight 334.84
_chemical_name_common
;
1,2,4,5,7,8-Hexachloronaphthalene
;
_space_group_IT_number 14
_space_group_name_Hall '-P 2yab'
_space_group_name_H-M_alt 'P 1 21/a 1'
_symmetry_cell_setting monoclinic
_symmetry_Int_Tables_number 14
_symmetry_space_group_name_Hall '-P 2yab'
_symmetry_space_group_name_H-M 'P 1 21/a 1'
_cell_angle_alpha 90.
_cell_angle_beta 94.74(5)
_cell_angle_gamma 90.
_cell_formula_units_Z 8
_cell_length_a 18.553(13)
_cell_length_b 3.882(2)
_cell_length_c 31.55(2)
_cell_volume 2265(2)
_diffrn_ambient_temperature 293
_diffrn_radiation_probe x-ray
_diffrn_radiation_type MoK\a
_diffrn_radiation_wavelength 0.71069
_exptl_absorpt_coefficient_mu 1.478
_exptl_crystal_F_000 1312
_refine_ls_goodness_of_fit_ref 1.435
_refine_ls_number_parameters 189
_refine_ls_number_reflns 1257
_refine_ls_R_factor_all 0.1273
_refine_ls_R_factor_gt 0.0751
_refine_ls_wR_factor_ref 0.2426
_cod_data_source_file Acta-Chem-Scand-1994-48-891-2.cif
_cod_data_source_block 2
_cod_original_cell_volume 2264(3)
_cod_original_sg_symbol_H-M 'P 21/a'
_cod_database_code 1558573

loop_
_space_group_symop_id
_space_group_symop_operation_xyz
1 x,y,z
2 1/2-x,1/2+y,-z
3 -x,-y,-z
4 1/2+x,1/2-y,z

loop_
_atom_site_label
_atom_site_type_symbol
_atom_site_thermal_displace_type
_atom_site_fract_x
_atom_site_fract_y
_atom_site_fract_z
_atom_site_occupancy
_atom_site_U_iso_or_equiv
_atom_site_calc_flag
_atom_site_refinement_flags
_atom_site_disorder_assembly
_atom_site_disorder_group
Cl1 Cl Uiso 1.1093(3) 1.315(2) 0.1532(2) 1.000 0.062(2) . . . .
Cl2 Cl Uiso 0.9009(3) 1.2915(17) 0.2539(2) 1.000 0.056(2) . . . .
Cl3 Cl Uiso 0.7943(3) 0.940(2) 0.1896(2) 1.000 0.065(2) . . . .
Cl4 Cl Uiso 0.7601(3) 0.794(2) 0.0988(2) 1.000 0.088(3) . . . .
Cl5 Cl Uiso 0.8244(3) 0.5550(19) 0.0189(2) 1.000 0.063(2) . . . .
Cl6 Cl Uiso 1.0813(3) 1.029(2) 0.0660(2) 1.000 0.066(2) . . . .
Cl7 Cl Uiso 1.3276(3) 0.1701(19) 0.4410(2) 1.000 0.059(2) . . . .
Cl8 Cl Uiso 1.0598(3) 0.2474(18) 0.4767(2) 1.000 0.060(2) . . . .
Cl9 Cl Uiso 1.0077(3) 0.5915(19) 0.3940(2) 1.000 0.064(2) . . . .
Cl10 Cl Uiso 1.0450(3) 0.838(2) 0.3106(2) 1.000 0.071(2) . . . .
Cl11 Cl Uiso 1.1627(3) 0.9328(18) 0.2514(2) 1.000 0.056(2) . . . .
Cl12 Cl Uiso 1.3649(3) 0.413(2) 0.3565(2) 1.000 0.059(2) . . . .
C1 C Uiso 1.0189(10) 1.207(6) 0.1568(6) 1.000 0.042(6) . . . .
C2 C Uiso 0.9948(10) 1.280(6) 0.1946(6) 1.000 0.038(6) . . . .
C3 C Uiso 0.9240(10) 1.198(6) 0.2024(6) 1.000 0.042(6) . . . .
C4 C Uiso 0.8761(10) 1.058(6) 0.1740(6) 1.000 0.045(6) . . . .
C5 C Uiso 0.8993(10) 0.979(6) 0.1321(6) 1.000 0.038(6) . . . .
C6 C Uiso 0.8516(10) 0.837(6) 0.0968(6) 1.000 0.038(6) . . . .
C7 C Uiso 0.8793(10) 0.737(6) 0.0602(6) 1.000 0.038(6) . . . .
C8 C Uiso 0.9498(10) 0.795(6) 0.0533(6) 1.000 0.038(6) . . . .
C9 C Uiso 0.9963(10) 0.947(6) 0.0826(6) 1.000 0.042(6) . . . .
C10 C Uiso 0.9740(10) 1.045(6) 0.1239(6) 1.000 0.040(6) . . . .
C11 C Uiso 1.2424(10) 0.299(6) 0.4217(6) 1.000 0.038(6) . . . .
C12 C Uiso 1.1921(10) 0.243(6) 0.4491(6) 1.000 0.043(6) . . . .
C13 C Uiso 1.1208(10) 0.330(6) 0.4392(6) 1.000 0.032(5) . . . .
C14 C Uiso 1.0975(10) 0.493(6) 0.4016(6) 1.000 0.037(5) . . . .
C15 C Uiso 1.1491(9) 0.550(5) 0.3698(5) 1.000 0.027(5) . . . .
C16 C Uiso 1.1316(10) 0.705(6) 0.3286(6) 1.000 0.042(6) . . . .
C17 C Uiso 1.1815(10) 0.759(6) 0.3012(6) 1.000 0.038(5) . . . .
C18 C Uiso 1.2537(9) 0.669(5) 0.3121(5) 1.000 0.029(5) . . . .
C19 C Uiso 1.2746(10) 0.525(6) 0.3497(6) 1.000 0.039(6) . . . .
C20 C Uiso 1.2242(10) 0.456(6) 0.3816(6) 1.000 0.034(6) . . . .

loop_
_atom_type_symbol
_atom_type_description
_atom_type_scat_dispersion_real
_atom_type_scat_dispersion_imag
_atom_type_scat_source
C C 0.0033 0.0016 ' International Tables Vol C Tables 4.2.6.8 and 6.1.1.4'
Cl Cl 0.1484 0.1585 ' International Tables Vol C Tables 4.2.6.8 and 6.1.1.4'

loop_
_geom_angle_atom_site_label_1
_geom_angle_atom_site_label_2
_geom_angle_atom_site_label_3
_geom_angle
_geom_angle_site_symmetry_1
_geom_angle_site_symmetry_2
_geom_angle_site_symmetry_3
_geom_angle_publ_flag
Cl1 C1 C2 113.7(15) . . . yes
Cl1 C1 C10 124.6(15) . . . yes
C2 C1 C10 121.7(18) . . . no
C1 C2 C3 119.9(18) . . . no
Cl2 C3 C2 115.0(15) . . . yes
Cl2 C3 C4 120.7(15) . . . yes
C2 C3 C4 124.3(18) . . . no
Cl3 C4 C3 118.7(15) . . . yes
Cl3 C4 C5 123.0(15) . . . yes
C3 C4 C5 117.9(17) . . . no
C4 C5 C6 124.2(17) . . . no
C4 C5 C10 118.8(17) . . . no
C6 C5 C10 117.0(17) . . . no
Cl4 C6 C5 123.0(14) . . . yes
Cl4 C6 C7 116.7(15) . . . yes
C5 C6 C7 120.3(17) . . . no
Cl5 C7 C6 121.0(15) . . . yes
Cl5 C7 C8 117.3(15) . . . yes
C6 C7 C8 121.6(19) . . . no
C7 C8 C9 122.1(18) . . . no
Cl6 C9 C8 114.9(15) . . . yes
Cl6 C9 C10 123.9(15) . . . yes
C8 C9 C10 121.2(17) . . . no
C1 C10 C5 117.2(17) . . . no
C1 C10 C9 125.3(17) . . . no
C5 C10 C9 117.4(17) . . . no
Cl7 C11 C12 113.1(15) . . . yes
Cl7 C11 C20 125.7(15) . . . yes
C12 C11 C20 121.1(18) . . . no
C11 C12 C13 121.4(18) . . . no
Cl8 C13 C12 118.0(15) . . . yes
Cl8 C13 C14 119.7(15) . . . yes
C12 C13 C14 122.3(18) . . . no
Cl9 C14 C13 117.1(15) . . . yes
Cl9 C14 C15 123.9(14) . . . yes
C13 C14 C15 118.9(17) . . . no
C14 C15 C16 124.8(16) . . . no
C14 C15 C20 117.0(15) . . . no
C16 C15 C20 118.2(15) . . . no
Cl10 C16 C15 123.4(14) . . . yes
Cl10 C16 C17 114.5(15) . . . yes
C15 C16 C17 122.1(18) . . . no
Cl11 C17 C16 123.7(15) . . . yes
Cl11 C17 C18 116.1(14) . . . yes
C16 C17 C18 120.2(18) . . . no
C17 C18 C19 121.5(16) . . . no
Cl12 C19 C18 115.0(14) . . . yes
Cl12 C19 C20 122.7(15) . . . yes
C18 C19 C20 122.3(17) . . . no
C11 C20 C15 119.1(16) . . . no
C11 C20 C19 125.2(17) . . . no
C15 C20 C19 115.6(16) . . . no

loop_
_geom_bond_atom_site_label_1
_geom_bond_atom_site_label_2
_geom_bond_distance
_geom_bond_site_symmetry_1
_geom_bond_site_symmetry_2
_geom_bond_publ_flag
Cl1 C1 1.74(2) . . yes
Cl2 C3 1.75(2) . . yes
Cl3 C4 1.70(2) . . yes
Cl4 C6 1.71(2) . . yes
Cl5 C7 1.74(2) . . yes
Cl6 C9 1.73(2) . . yes
Cl7 C11 1.72(2) . . yes
Cl8 C13 1.73(2) . . yes
Cl9 C14 1.71(2) . . yes
Cl10 C16 1.74(2) . . yes
Cl11 C17 1.72(2) . . yes
Cl12 C19 1.73(2) . . yes
C1 C10 1.42(3) . . no
C1 C2 1.34(3) . . no
C2 C3 1.39(3) . . no
C3 C4 1.33(3) . . no
C4 C5 1.46(3) . . no
C5 C10 1.45(3) . . no
C5 C6 1.47(3) . . no
C6 C7 1.36(3) . . no
C7 C8 1.36(3) . . no
C8 C9 1.35(3) . . no
C9 C10 1.45(3) . . no
C11 C12 1.34(3) . . no
C11 C20 1.42(3) . . no
C12 C13 1.38(3) . . no
C13 C14 1.38(3) . . no
C14 C15 1.46(2) . . no
C15 C16 1.45(3) . . no
C15 C20 1.46(3) . . no
C16 C17 1.33(3) . . no
C17 C18 1.40(3) . . no
C18 C19 1.34(3) . . no
C19 C20 1.45(3) . . no

loop_
_geom_torsion_atom_site_label_1
_geom_torsion_atom_site_label_2
_geom_torsion_atom_site_label_3
_geom_torsion_atom_site_label_4
_geom_torsion
_geom_torsion_site_symmetry_1
_geom_torsion_site_symmetry_2
_geom_torsion_site_symmetry_3
_geom_torsion_site_symmetry_4
_geom_torsion_publ_flag
Cl1 C1 C2 C3 -178.1(18) . . . . no
C10 C1 C2 C3 0(3) . . . . no
Cl1 C1 C10 C5 -178.9(17) . . . . no
Cl1 C1 C10 C9 0(3) . . . . no
C2 C1 C10 C5 3(3) . . . . no
C2 C1 C10 C9 -178(2) . . . . no
C1 C2 C3 Cl2 177.4(18) . . . . no
C1 C2 C3 C4 -2(4) . . . . no
Cl2 C3 C4 Cl3 -5(3) . . . . no
Cl2 C3 C4 C5 -178.5(17) . . . . no
C2 C3 C4 Cl3 174.6(19) . . . . no
C2 C3 C4 C5 1(4) . . . . no
Cl3 C4 C5 C6 10(3) . . . . no
Cl3 C4 C5 C10 -170.9(17) . . . . no
C3 C4 C5 C6 -177(2) . . . . no
C3 C4 C5 C10 2(3) . . . . no
C4 C5 C6 Cl4 8(3) . . . . no
C4 C5 C6 C7 -173(2) . . . . no
C10 C5 C6 Cl4 -171.7(17) . . . . no
C10 C5 C6 C7 7(3) . . . . no
C4 C5 C10 C1 -4(3) . . . . no
C4 C5 C10 C9 177(2) . . . . no
C6 C5 C10 C1 175(2) . . . . no
C6 C5 C10 C9 -4(3) . . . . no
Cl4 C6 C7 Cl5 -3(3) . . . . no
Cl4 C6 C7 C8 172.6(18) . . . . no
C5 C6 C7 Cl5 177.7(17) . . . . no
C5 C6 C7 C8 -7(3) . . . . no
Cl5 C7 C8 C9 177.4(18) . . . . no
C6 C7 C8 C9 2(4) . . . . no
C7 C8 C9 Cl6 -174.9(18) . . . . no
C7 C8 C9 C10 2(4) . . . . no
Cl6 C9 C10 C1 -3(3) . . . . no
Cl6 C9 C10 C5 176.0(17) . . . . no
C8 C9 C10 C1 -180(2) . . . . no
C8 C9 C10 C5 -1(3) . . . . no
Cl7 C11 C12 C13 179.9(18) . . . . no
C20 C11 C12 C13 1(4) . . . . no
Cl7 C11 C20 C15 179.9(16) . . . . no
Cl7 C11 C20 C19 2(3) . . . . no
C12 C11 C20 C15 -1(3) . . . . no
C12 C11 C20 C19 -180(2) . . . . no
C11 C12 C13 Cl8 180.0(18) . . . . no
C11 C12 C13 C14 -3(4) . . . . no
Cl8 C13 C14 Cl9 -2(3) . . . . no
Cl8 C13 C14 C15 -178.0(16) . . . . no
C12 C13 C14 Cl9 -179.0(18) . . . . no
C12 C13 C14 C15 5(3) . . . . no
Cl9 C14 C15 C16 2(3) . . . . no
Cl9 C14 C15 C20 179.1(17) . . . . no
C13 C14 C15 C16 178(2) . . . . no
C13 C14 C15 C20 -5(3) . . . . no
C14 C15 C16 Cl10 -2(3) . . . . no
C14 C15 C16 C17 178(2) . . . . no
C20 C15 C16 Cl10 -178.7(16) . . . . no
C20 C15 C16 C17 1(3) . . . . no
C14 C15 C20 C11 3(3) . . . . no
C14 C15 C20 C19 -178.3(19) . . . . no
C16 C15 C20 C11 -179(2) . . . . no
C16 C15 C20 C19 -1(3) . . . . no
Cl10 C16 C17 Cl11 -2(3) . . . . no
Cl10 C16 C17 C18 178.9(17) . . . . no
C15 C16 C17 Cl11 178.4(17) . . . . no
C15 C16 C17 C18 -1(3) . . . . no
Cl11 C17 C18 C19 -178.6(17) . . . . no
C16 C17 C18 C19 1(3) . . . . no
C17 C18 C19 Cl12 177.1(17) . . . . no
C17 C18 C19 C20 -1(3) . . . . no
Cl12 C19 C20 C11 1(3) . . . . no
Cl12 C19 C20 C15 -176.7(16) . . . . no
C18 C19 C20 C11 179(2) . . . . no
C18 C19 C20 C15 1(3) . . . . no
